data_2014944
loop_
_publ_author_name
'Klein, Wilhelm'
'Curda, Jan'
'Jansen, Martin'

_publ_section_title
;
 Dilead(II) trimercury(II) tetraoxide chromate(VI),
 Pb~2~(Hg~3~O~4~)(CrO~4~)
;
_journal_issue 6
_journal_name_full 'Acta Crystallographica Section C'
_journal_page_first i63
_journal_page_last i64
_journal_paper_doi 10.1107/S0108270105012552
_journal_volume 61
_journal_year 2005
_chemical_formula_iupac 'Pb2 (Hg3 O4) (Cr O4)'
_chemical_formula_moiety 'Cr Hg3 O8 Pb2'
_chemical_formula_sum 'Cr Hg3 O8 Pb2'
_chemical_formula_weight 1196.15
_chemical_name_systematic
;
Dilead trimercury chromate(VI)
;
_space_group_IT_number 14
_symmetry_cell_setting monoclinic
_symmetry_space_group_name_Hall '-P 2ybc'
_symmetry_space_group_name_H-M 'P 1 21/c 1'
_atom_sites_solution_hydrogens geom
_atom_sites_solution_primary direct
_atom_sites_solution_secondary difmap
_audit_creation_method SHELXL-97
_cell_angle_alpha 90.00
_cell_angle_beta 109.304(11)
_cell_angle_gamma 90.00
_cell_formula_units_Z 4
_cell_length_a 6.5408(9)
_cell_length_b 21.947(3)
_cell_length_c 6.9672(10)
_cell_measurement_reflns_used 17644
_cell_measurement_temperature 293(2)
_cell_measurement_theta_max 44.24
_cell_measurement_theta_min 0.00
_cell_volume 943.9(2)
_computing_cell_refinement X-AREA
_computing_data_collection 'X-AREA (Stoe & Cie, 1996)'
_computing_data_reduction 'X-RED (Stoe & Cie, 1996)'
_computing_molecular_graphics 'DIAMOND (Brandenburg, 2001)'
_computing_publication_material SHELXL97
_computing_structure_refinement 'SHELXL97 (Sheldrick, 1997)'
_computing_structure_solution 'SHELXS97 (Sheldrick, 1990)'
_diffrn_ambient_temperature 293(2)
_diffrn_detector_area_resol_mean 6.67
_diffrn_measured_fraction_theta_full 1.000
_diffrn_measured_fraction_theta_max 1.000
_diffrn_measurement_device '2-circle goniometer'
_diffrn_measurement_device_type 'Stoe IPDS-II'
_diffrn_measurement_method '\f or \w?'
_diffrn_radiation_monochromator 'plane graphite'
_diffrn_radiation_source 'fine-focus sealed tube'
_diffrn_radiation_type MoK\a
_diffrn_radiation_wavelength 0.71073
_diffrn_reflns_av_R_equivalents 0.1378
_diffrn_reflns_av_sigmaI/netI 0.0591
_diffrn_reflns_limit_h_max 8
_diffrn_reflns_limit_h_min -8
_diffrn_reflns_limit_k_max 28
_diffrn_reflns_limit_k_min -28
_diffrn_reflns_limit_l_max 9
_diffrn_reflns_limit_l_min -9
_diffrn_reflns_number 16447
_diffrn_reflns_theta_full 28.00
_diffrn_reflns_theta_max 28.00
_diffrn_reflns_theta_min 1.86
_diffrn_standards_decay_% 0
_diffrn_standards_interval_count 'not measured'
_diffrn_standards_interval_time 'not measured'
_diffrn_standards_number 0
_exptl_absorpt_coefficient_mu 85.279
_exptl_absorpt_correction_T_max 0.0233
_exptl_absorpt_correction_T_min 0.0025
_exptl_absorpt_correction_type integration
_exptl_absorpt_process_details 'X-SHAPE (Stoe & Cie, 1996)'
_exptl_crystal_colour red
_exptl_crystal_density_diffrn 8.417
_exptl_crystal_density_method 'not measured'
_exptl_crystal_description block
_exptl_crystal_F_000 1968
_exptl_crystal_size_max 0.2
_exptl_crystal_size_mid 0.2
_exptl_crystal_size_min 0.2
_refine_diff_density_max 3.787
_refine_diff_density_min -4.974
_refine_ls_extinction_coef 0.00073(10)
_refine_ls_extinction_expression Fc^*^=kFc[1+0.001xFc^2^\l^3^/sin(2\q)]^-1/4^
_refine_ls_extinction_method SHELXL97
_refine_ls_goodness_of_fit_ref 1.014
_refine_ls_hydrogen_treatment none
_refine_ls_matrix_type full
_refine_ls_number_parameters 128
_refine_ls_number_reflns 2292
_refine_ls_number_restraints 0
_refine_ls_restrained_S_all 1.014
_refine_ls_R_factor_all 0.0498
_refine_ls_R_factor_gt 0.0447
_refine_ls_shift/su_max 0.000
_refine_ls_shift/su_mean 0.000
_refine_ls_structure_factor_coef Fsqd
_refine_ls_weighting_details 'w=1/[\s^2^(Fo^2^)+(0.0790P)^2^] where P=(Fo^2^+2Fc^2^)/3'
_refine_ls_weighting_scheme calc
_refine_ls_wR_factor_gt 0.1145
_refine_ls_wR_factor_ref 0.1185
_reflns_number_gt 2016
_reflns_number_total 2292
_reflns_threshold_expression I>2\s(I)
_cod_data_source_file ta1488.cif
_cod_data_source_block I
_cod_original_sg_symbol_H-M 'P 21/c'
_cod_database_code 2014944
_cod_database_fobs_code 2014944

loop_
_symmetry_equiv_pos_as_xyz
'x, y, z'
'-x, y+1/2, -z+1/2'
'-x, -y, -z'
'x, -y-1/2, z-1/2'

loop_
_atom_site_label
_atom_site_fract_x
_atom_site_fract_y
_atom_site_fract_z
_atom_site_U_iso_or_equiv
_atom_site_adp_type
_atom_site_calc_flag
_atom_site_refinement_flags
_atom_site_occupancy
_atom_site_disorder_assembly
_atom_site_disorder_group
_atom_site_type_symbol
Pb1 0.15994(9) 0.29963(2) 0.92668(8) 0.03118(18) Uani d . 1 . . Pb
Pb2 0.97308(9) -0.02318(2) 0.73910(8) 0.03034(17) Uani d . 1 . . Pb
Hg1 -0.36147(8) 0.21950(2) 0.90351(8) 0.03032(17) Uani d . 1 . . Hg
Hg2 0.06588(9) 0.13842(2) 0.86609(8) 0.03149(18) Uani d . 1 . . Hg
Hg3 0.50352(8) 0.05650(2) 0.82352(8) 0.03087(18) Uani d . 1 . . Hg
Cr 0.5853(4) 0.11184(9) 0.3614(3) 0.0282(4) Uani d . 1 . . Cr
O1 0.326(2) 0.1067(5) 0.218(2) 0.045(3) Uani d . 1 . . O
O2 0.736(2) 0.1421(6) 0.236(2) 0.050(3) Uani d . 1 . . O
O3 0.596(2) 0.1553(6) 0.562(2) 0.053(3) Uani d . 1 . . O
O4 0.674(2) 0.0419(5) 0.4350(19) 0.043(3) Uani d . 1 . . O
O5 -0.6871(16) 0.2253(4) 0.7989(17) 0.032(2) Uani d . 1 . . O
O6 -0.0348(15) 0.2153(4) 0.9888(17) 0.031(2) Uani d . 1 . . O
O7 0.1767(16) 0.0660(4) 0.7303(17) 0.030(2) Uani d . 1 . . O
O8 0.8240(16) 0.0415(5) 0.9186(17) 0.035(2) Uani d . 1 . . O

loop_
_atom_site_aniso_label
_atom_site_aniso_U_11
_atom_site_aniso_U_22
_atom_site_aniso_U_33
_atom_site_aniso_U_12
_atom_site_aniso_U_13
_atom_site_aniso_U_23
Pb1 0.0313(3) 0.0221(3) 0.0425(3) 0.00053(17) 0.0153(2) -0.00009(18)
Pb2 0.0319(3) 0.0233(2) 0.0370(3) -0.00023(18) 0.0130(2) -0.00055(18)
Hg1 0.0270(3) 0.0248(3) 0.0405(3) 0.00091(17) 0.0128(2) -0.00137(18)
Hg2 0.0329(3) 0.0212(3) 0.0424(3) 0.00183(19) 0.0153(2) 0.00009(18)
Hg3 0.0287(3) 0.0249(3) 0.0403(3) 0.00141(18) 0.0131(2) 0.00062(19)
Cr 0.0285(10) 0.0220(9) 0.0358(10) 0.0017(7) 0.0127(8) -0.0006(8)
O1 0.036(6) 0.039(6) 0.054(7) 0.000(5) 0.006(5) 0.004(5)
O2 0.048(7) 0.050(7) 0.057(7) 0.004(5) 0.024(6) 0.016(6)
O3 0.062(8) 0.043(6) 0.051(6) 0.006(6) 0.015(6) -0.023(6)
O4 0.049(7) 0.023(5) 0.052(6) -0.002(4) 0.011(5) -0.006(4)
O5 0.025(4) 0.027(4) 0.043(5) 0.002(4) 0.012(4) 0.000(4)
O6 0.022(4) 0.019(4) 0.053(6) 0.002(3) 0.014(4) -0.010(4)
O7 0.025(4) 0.018(4) 0.053(6) 0.000(3) 0.018(4) -0.007(4)
O8 0.017(4) 0.039(5) 0.050(5) 0.007(4) 0.011(4) -0.002(4)

loop_
_atom_type_symbol
_atom_type_description
_atom_type_scat_dispersion_real
_atom_type_scat_dispersion_imag
_atom_type_scat_source
Pb Pb -3.3944 10.1111 'International Tables Vol C Tables 4.2.6.8 and 6.1.1.4'
Hg Hg -2.3894 9.2266 'International Tables Vol C Tables 4.2.6.8 and 6.1.1.4'
Cr Cr 0.3209 0.6236 'International Tables Vol C Tables 4.2.6.8 and 6.1.1.4'
O O 0.0106 0.0060 'International Tables Vol C Tables 4.2.6.8 and 6.1.1.4'

loop_
_geom_angle_atom_site_label_1
_geom_angle_atom_site_label_2
_geom_angle_atom_site_label_3
_geom_angle_site_symmetry_1
_geom_angle_site_symmetry_3
_geom_angle
_geom_angle_publ_flag
O1 Cr O2 . . 112.0(7) yes
O1 Cr O3 . . 107.1(7) yes
O1 Cr O4 . . 107.7(6) yes
O2 Cr O3 . . 110.1(8) yes
O2 Cr O4 . . 109.1(7) yes
O3 Cr O4 . . 110.7(7) yes
O5 Hg1 O6 . . 176.0(5) yes
O5 Hg1 Hg2 . . 143.5(3) ?
O6 Hg1 Hg2 . . 35.1(2) ?
O6 Hg2 O7 . . 175.6(4) yes
O6 Hg2 O1 . 1_556 91.6(4) ?
O7 Hg2 O1 . 1_556 90.3(4) ?
O6 Hg2 O5 . 1_655 77.5(4) ?
O7 Hg2 O5 . 1_655 98.3(3) ?
O1 Hg2 O5 1_556 1_655 96.5(3) ?
O6 Hg2 Hg1 . . 33.7(3) ?
O7 Hg2 Hg1 . . 148.0(3) ?
O1 Hg2 Hg1 1_556 . 111.8(3) ?
O5 Hg2 Hg1 1_655 . 101.7(2) ?
O6 Hg2 Hg3 . . 146.2(3) ?
O7 Hg2 Hg3 . . 32.0(3) ?
O1 Hg2 Hg3 1_556 . 68.7(3) ?
O5 Hg2 Hg3 1_655 . 77.8(2) ?
Hg1 Hg2 Hg3 . . 179.37(2) ?
O6 Hg2 Pb1 . 4_565 102.1(3) ?
O7 Hg2 Pb1 . 4_565 73.7(3) ?
O1 Hg2 Pb1 1_556 4_565 132.0(3) ?
O5 Hg2 Pb1 1_655 4_565 44.5(2) ?
Hg1 Hg2 Pb1 . 4_565 104.174(19) ?
Hg3 Hg2 Pb1 . 4_565 75.197(18) ?
O6 Hg2 Pb1 . . 39.0(3) ?
O7 Hg2 Pb1 . . 136.7(3) ?
O1 Hg2 Pb1 1_556 . 96.9(3) ?
O5 Hg2 Pb1 1_655 . 38.6(2) ?
Hg1 Hg2 Pb1 . . 65.677(16) ?
Hg3 Hg2 Pb1 . . 113.936(19) ?
Pb1 Hg2 Pb1 4_565 . 69.856(14) ?
O7 Hg3 O8 . . 176.4(4) yes
O8 Hg3 Hg2 . . 149.0(3) ?
O7 Hg3 Hg2 . . 33.2(3) ?
O5 Pb1 O6 1_655 . 80.9(3) yes
O5 Pb1 O5 1_655 4_666 100.0(3) yes
O6 Pb1 O5 . 4_666 72.3(3) yes
O5 Pb1 Hg2 1_655 4_566 147.0(3) ?
O6 Pb1 Hg2 . 4_566 83.4(2) ?
O5 Pb1 Hg2 4_666 4_566 47.4(2) ?
O5 Pb1 Hg2 1_655 . 47.1(3) ?
O6 Pb1 Hg2 . . 33.8(2) ?
O5 Pb1 Hg2 4_666 . 84.3(2) ?
Hg2 Pb1 Hg2 4_566 . 113.76(2) ?
O8 Pb2 O8 . 3_757 75.7(4) yes
O8 Pb2 O7 . 1_655 81.3(4) yes
O8 Pb2 O7 3_757 1_655 91.9(4) yes
O8 Pb2 Pb2 . 3_756 120.9(3) ?
O8 Pb2 Pb2 3_757 3_756 142.2(3) ?
O7 Pb2 Pb2 1_655 3_756 61.2(3) ?
O8 Pb2 Pb2 . 3_757 38.2(3) ?
O8 Pb2 Pb2 3_757 3_757 37.5(2) ?
O7 Pb2 Pb2 1_655 3_757 85.8(3) ?
Pb2 Pb2 Pb2 3_756 3_757 145.83(3) ?
Cr O1 Hg2 . 1_554 141.0(7) ?
Hg1 O5 Pb1 . 1_455 117.3(5) ?
Hg1 O5 Pb1 . 4_465 111.8(5) ?
Pb1 O5 Pb1 1_455 4_465 119.3(4) ?
Hg1 O5 Hg2 . 1_455 121.8(4) ?
Pb1 O5 Hg2 1_455 1_455 94.3(4) ?
Pb1 O5 Hg2 4_465 1_455 88.1(3) ?
Hg1 O6 Hg2 . . 111.2(4) yes
Hg1 O6 Pb1 . . 119.4(4) ?
Hg2 O6 Pb1 . . 107.1(4) ?
Hg2 O7 Hg3 . . 114.7(4) yes
Hg3 O7 Pb2 . 1_455 116.5(4) ?
Hg2 O7 Pb2 . 1_455 109.4(4) ?
Hg3 O8 Pb2 . . 120.3(5) ?
Hg3 O8 Pb2 . 3_757 122.8(5) ?
Pb2 O8 Pb2 . 3_757 104.3(4) ?

loop_
_geom_bond_atom_site_label_1
_geom_bond_atom_site_label_2
_geom_bond_site_symmetry_2
_geom_bond_distance
_geom_bond_publ_flag
Cr O1 . 1.661(12) yes
Cr O2 . 1.656(13) yes
Cr O3 . 1.675(12) yes
Cr O4 . 1.661(11) yes
Hg1 O5 . 2.015(10) yes
Hg1 O6 . 2.022(9) yes
Hg1 Hg2 . 3.3956(8) ?
Hg2 O6 . 2.094(9) yes
Hg2 O7 . 2.097(9) yes
Hg2 O1 1_556 2.576(12) ?
Hg2 O5 1_655 2.639(10) ?
Hg2 Hg3 . 3.4749(8) ?
Hg2 Pb1 4_565 3.5840(9) ?
Hg3 O7 . 2.029(10) yes
Hg3 O8 . 2.006(10) yes
Pb1 O5 1_655 2.246(10) yes
Pb1 O6 . 2.367(10) yes
Pb1 O5 4_666 2.512(11) yes
Pb1 O3 4_566 2.868(15) yes
Pb1 O6 4_565 2.910(11) yes
Pb1 O1 4_566 2.928(13) yes
Pb1 O2 4_466 2.943(14) yes
Pb1 O7 4_566 3.610(10) yes
Pb1 Cr 4_566 3.544(2) ?
Pb1 Hg2 4_566 3.5840(9) ?
Pb1 Hg2 . 3.5920(8) ?
Pb2 O8 . 2.309(10) yes
Pb2 O8 3_757 2.349(11) yes
Pb2 O7 1_655 2.380(9) yes
Pb2 O4 . 2.761(12) yes
Pb2 O1 3_656 2.771(13) yes
Pb2 O4 3_756 2.972(14) yes
Pb2 O2 3_756 3.202(13) yes
Pb2 O7 3_656 3.228(11) yes
Pb2 Pb2 3_756 3.6105(11) ?
Pb2 Hg2 1_655 3.6572(8) ?
Pb2 Pb2 3_757 3.6783(11) ?
Pb2 Cr 3_756 3.736(2) ?
O1 Hg2 1_554 2.576(12) ?
O5 Pb1 1_455 2.246(10) ?
O5 Pb1 4_465 2.512(11) ?
O5 Hg2 1_455 2.639(10) ?
O7 Pb2 1_455 2.380(9) ?
O8 Pb2 3_757 2.349(11) ?
